data_7132452
loop_
_publ_author_name
'Calikyilmaz, Eylul'
'Karaoglu, Gozde'
'Demir, Mete'
'&#x15e;ahin, Onur'
'Ulgut, Burak'
'Akdag, Akin'
'T&#xfc;rkmen, Yunus Emre'

_publ_section_title
;
 Intramolecular through-space charge transfer between benzofuran and ynone
 groups on a naphthalene spacer.
;
_journal_issue 5
_journal_name_full 'Chemical communications (Cambridge, England)'
_journal_page_first 550
_journal_page_last 553
_journal_paper_doi 10.1039/d3cc05109a
_journal_volume 60
_journal_year 2024
_chemical_formula_moiety 'C26 H16 O'
_chemical_formula_sum 'C26 H16 O'
_chemical_formula_weight 344.39
_space_group_crystal_system monoclinic
_space_group_IT_number 14
_space_group_name_Hall '-P 2ybc'
_space_group_name_H-M_alt 'P 1 21/c 1'
_atom_sites_solution_hydrogens geom
_audit_creation_method SHELXL-2013
_audit_update_record
;
2023-08-07 deposited with the CCDC.	2023-12-06 downloaded from the CCDC.
;
_cell_angle_alpha 90
_cell_angle_beta 101.194(2)
_cell_angle_gamma 90
_cell_formula_units_Z 4
_cell_length_a 5.8787(3)
_cell_length_b 25.8705(14)
_cell_length_c 12.0671(6)
_cell_measurement_reflns_used 9394
_cell_measurement_temperature 273(2)
_cell_measurement_theta_max 25.35
_cell_measurement_theta_min 2.92
_cell_volume 1800.31(16)
_computing_cell_refinement 'SAINT(Bruker, 2013)'
_computing_data_collection 'APEX3 (Bruker, 2013)'
_computing_data_reduction 'Bruker SAINT'
_computing_molecular_graphics 'Mercury (Macrae, 2020)'
_computing_publication_material 'WinGX (Farrugia, 2012)'
_computing_structure_refinement 'SHELXL (Sheldrick, 2015)'
_computing_structure_solution 'SHELXS (Sheldrick, 2008)'
_diffrn_ambient_temperature 273(2)
_diffrn_measured_fraction_theta_full 0.998
_diffrn_measured_fraction_theta_max 0.997
_diffrn_measurement_device_type 'Bruker APEX-3 CCD'
_diffrn_measurement_method '\f and \w scans'
_diffrn_radiation_type MoK\a
_diffrn_radiation_wavelength 0.71073
_diffrn_reflns_av_R_equivalents 0.0621
_diffrn_reflns_av_unetI/netI 0.0481
_diffrn_reflns_Laue_measured_fraction_full 0.998
_diffrn_reflns_Laue_measured_fraction_max 0.997
_diffrn_reflns_limit_h_max 7
_diffrn_reflns_limit_h_min -7
_diffrn_reflns_limit_k_max 33
_diffrn_reflns_limit_k_min -33
_diffrn_reflns_limit_l_max 15
_diffrn_reflns_limit_l_min -15
_diffrn_reflns_number 41927
_diffrn_reflns_point_group_measured_fraction_full 0.998
_diffrn_reflns_point_group_measured_fraction_max 0.997
_diffrn_reflns_theta_full 25.242
_diffrn_reflns_theta_max 27.519
_diffrn_reflns_theta_min 2.332
_diffrn_standards_number 0
_exptl_absorpt_coefficient_mu 0.076
_exptl_absorpt_correction_type none
_exptl_crystal_colour colourless
_exptl_crystal_density_diffrn 1.271
_exptl_crystal_description block
_exptl_crystal_F_000 720
_exptl_crystal_size_max 0.06
_exptl_crystal_size_mid 0.05
_exptl_crystal_size_min 0.03
_refine_diff_density_max 0.253
_refine_diff_density_min -0.168
_refine_diff_density_rms 0.037
_refine_ls_extinction_method none
_refine_ls_goodness_of_fit_ref 1.080
_refine_ls_hydrogen_treatment constr
_refine_ls_matrix_type full
_refine_ls_number_parameters 244
_refine_ls_number_reflns 4132
_refine_ls_number_restraints 0
_refine_ls_restrained_S_all 1.080
_refine_ls_R_factor_all 0.1092
_refine_ls_R_factor_gt 0.0529
_refine_ls_shift/su_max 0.000
_refine_ls_shift/su_mean 0.000
_refine_ls_structure_factor_coef Fsqd
_refine_ls_weighting_details 'w=1/[\s^2^(Fo^2^)+(0.0394P)^2^+0.5611P] where P=(Fo^2^+2Fc^2^)/3'
_refine_ls_weighting_scheme calc
_refine_ls_wR_factor_gt 0.1048
_refine_ls_wR_factor_ref 0.1291
_reflns_Friedel_coverage 0.000
_reflns_number_gt 2508
_reflns_number_total 4132
_reflns_threshold_expression 'I > 2\s(I)'
_cod_data_source_file d3cc05109a2.cif
_cod_data_source_block shelx
_cod_depositor_comments 'Adding full bibliography for 7132452.cif.'
_cod_original_sg_symbol_H-M 'P 21/c'
_cod_database_code 7132452
_shelx_space_group_comment
;
The symmetry employed for this shelxl refinement is uniquely defined
by the following loop, which should always be used as a source of
symmetry information in preference to the above space-group names.
They are only intended as comments.
;
_shelxl_version_number 2013-4

loop_
_space_group_symop_operation_xyz
'x, y, z'
'-x, y+1/2, -z+1/2'
'-x, -y, -z'
'x, -y-1/2, z-1/2'

loop_
_atom_site_label
_atom_site_type_symbol
_atom_site_fract_x
_atom_site_fract_y
_atom_site_fract_z
_atom_site_U_iso_or_equiv
_atom_site_adp_type
_atom_site_occupancy
_atom_site_site_symmetry_order
_atom_site_calc_flag
_atom_site_refinement_flags_posn
_atom_site_refinement_flags_adp
_atom_site_refinement_flags_occupancy
_atom_site_disorder_assembly
_atom_site_disorder_group
C1 C 0.3471(3) 0.46581(7) 0.24971(16) 0.0483(5) Uani 1 1 d . . . . .
H1 H 0.2228 0.4796 0.2772 0.058 Uiso 1 1 calc R U . . .
C2 C 0.3502(4) 0.46424(8) 0.13594(17) 0.0554(5) Uani 1 1 d . . . . .
H2 H 0.2244 0.4774 0.0849 0.067 Uiso 1 1 calc R U . . .
C3 C 0.5361(4) 0.44355(8) 0.09539(16) 0.0560(6) Uani 1 1 d . . . . .
H3 H 0.5311 0.4427 0.0179 0.067 Uiso 1 1 calc R U . . .
C4 C 0.7277(3) 0.42433(8) 0.16778(16) 0.0521(5) Uani 1 1 d . . . . .
H4 H 0.8524 0.4109 0.1401 0.062 Uiso 1 1 calc R U . . .
C5 C 0.7301(3) 0.42557(7) 0.28341(15) 0.0410(4) Uani 1 1 d . . . . .
C6 C 0.8876(3) 0.40997(7) 0.38335(15) 0.0447(5) Uani 1 1 d . . . . .
H6 H 1.0335 0.3955 0.3867 0.054 Uiso 1 1 calc R U . . .
C7 C 0.7867(3) 0.42001(7) 0.47122(15) 0.0410(4) Uani 1 1 d . . . . .
C8 C 0.5393(3) 0.44573(7) 0.32052(14) 0.0378(4) Uani 1 1 d . . . . .
C9 C 0.8676(3) 0.41417(7) 0.59356(15) 0.0426(4) Uani 1 1 d . . . . .
C10 C 1.0682(3) 0.43984(8) 0.64058(17) 0.0558(5) Uani 1 1 d . . . . .
H10 H 1.1487 0.4579 0.5938 0.067 Uiso 1 1 calc R U . . .
C11 C 1.1538(4) 0.43936(8) 0.75735(19) 0.0650(6) Uani 1 1 d . . . . .
H11 H 1.2919 0.4562 0.7873 0.078 Uiso 1 1 calc R U . . .
C12 C 1.0347(4) 0.41440(8) 0.82591(18) 0.0624(6) Uani 1 1 d . . . . .
H12 H 1.0886 0.4156 0.9036 0.075 Uiso 1 1 calc R U . . .
C13 C 0.8297(3) 0.38640(7) 0.78267(16) 0.0501(5) Uani 1 1 d . . . . .
C14 C 0.7107(4) 0.35956(9) 0.85590(17) 0.0631(6) Uani 1 1 d . . . . .
H14 H 0.7649 0.3615 0.9335 0.076 Uiso 1 1 calc R U . . .
C15 C 0.5193(4) 0.33115(9) 0.81561(18) 0.0681(6) Uani 1 1 d . . . . .
H15 H 0.4404 0.3146 0.8652 0.082 Uiso 1 1 calc R U . . .
C16 C 0.4409(4) 0.32675(8) 0.69908(17) 0.0582(5) Uani 1 1 d . . . . .
H16 H 0.3112 0.3065 0.6720 0.070 Uiso 1 1 calc R U . . .
C17 C 0.5505(3) 0.35160(7) 0.62321(15) 0.0431(4) Uani 1 1 d . . . . .
C18 C 0.7465(3) 0.38458(7) 0.66341(14) 0.0411(4) Uani 1 1 d . . . . .
C19 C 0.4655(3) 0.33912(7) 0.50499(16) 0.0442(4) Uani 1 1 d . . . . .
C20 C 0.3776(3) 0.32444(7) 0.41455(17) 0.0489(5) Uani 1 1 d . . . . .
C21 C 0.2514(3) 0.30816(7) 0.30538(15) 0.0433(4) Uani 1 1 d . . . . .
C22 C 0.0436(4) 0.28194(9) 0.29739(18) 0.0658(6) Uani 1 1 d . . . . .
H22 H -0.0100 0.2741 0.3630 0.079 Uiso 1 1 calc R U . . .
C23 C -0.0845(4) 0.26738(10) 0.1955(2) 0.0772(7) Uani 1 1 d . . . . .
H23 H -0.2227 0.2495 0.1927 0.093 Uiso 1 1 calc R U . . .
C24 C -0.0126(5) 0.27869(10) 0.0994(2) 0.0745(7) Uani 1 1 d . . . . .
H24 H -0.1013 0.2688 0.0303 0.089 Uiso 1 1 calc R U . . .
C25 C 0.1894(5) 0.30459(10) 0.10305(18) 0.0785(7) Uani 1 1 d . . . . .
H25 H 0.2381 0.3126 0.0362 0.094 Uiso 1 1 calc R U . . .
C26 C 0.3243(4) 0.31933(9) 0.20619(18) 0.0634(6) Uani 1 1 d . . . . .
H26 H 0.4635 0.3367 0.2081 0.076 Uiso 1 1 calc R U . . .
O1 O 0.57117(19) 0.44309(4) 0.43656(10) 0.0425(3) Uani 1 1 d . . . . .

loop_
_atom_site_aniso_label
_atom_site_aniso_U_11
_atom_site_aniso_U_22
_atom_site_aniso_U_33
_atom_site_aniso_U_23
_atom_site_aniso_U_13
_atom_site_aniso_U_12
C1 0.0394(10) 0.0528(12) 0.0502(12) 0.0057(9) 0.0027(9) 0.0021(9)
C2 0.0522(12) 0.0604(13) 0.0469(13) 0.0102(10) -0.0074(10) -0.0060(10)
C3 0.0648(14) 0.0659(14) 0.0363(11) 0.0018(10) 0.0068(10) -0.0160(11)
C4 0.0535(12) 0.0583(13) 0.0470(12) -0.0056(10) 0.0163(10) -0.0071(10)
C5 0.0385(10) 0.0408(10) 0.0431(11) -0.0004(8) 0.0064(8) -0.0034(8)
C6 0.0370(10) 0.0473(11) 0.0495(11) -0.0020(9) 0.0073(9) 0.0063(8)
C7 0.0379(9) 0.0368(10) 0.0447(11) 0.0002(8) -0.0008(8) 0.0022(8)
C8 0.0400(10) 0.0389(10) 0.0336(10) 0.0009(7) 0.0046(8) -0.0036(8)
C9 0.0446(10) 0.0376(10) 0.0412(10) -0.0023(8) -0.0023(8) 0.0053(8)
C10 0.0533(12) 0.0474(12) 0.0599(13) -0.0008(10) -0.0059(10) -0.0012(9)
C11 0.0616(14) 0.0539(13) 0.0656(15) -0.0049(11) -0.0223(11) -0.0024(11)
C12 0.0760(15) 0.0543(13) 0.0441(12) -0.0078(10) -0.0197(11) 0.0085(12)
C13 0.0628(12) 0.0440(11) 0.0379(11) -0.0036(9) -0.0042(9) 0.0121(9)
C14 0.0864(16) 0.0636(14) 0.0354(11) -0.0025(10) 0.0026(11) 0.0132(13)
C15 0.0861(17) 0.0725(16) 0.0494(14) 0.0061(11) 0.0218(12) 0.0017(13)
C16 0.0623(13) 0.0579(13) 0.0539(13) -0.0018(10) 0.0106(11) -0.0028(10)
C17 0.0462(10) 0.0411(10) 0.0399(10) -0.0013(8) 0.0027(8) 0.0071(8)
C18 0.0457(10) 0.0375(10) 0.0357(10) -0.0048(8) -0.0032(8) 0.0102(8)
C19 0.0424(10) 0.0432(10) 0.0438(11) 0.0019(9) 0.0006(8) 0.0006(8)
C20 0.0512(11) 0.0425(11) 0.0509(12) -0.0055(9) 0.0048(9) -0.0005(9)
C21 0.0484(11) 0.0393(10) 0.0402(11) -0.0055(8) 0.0038(8) -0.0021(8)
C22 0.0660(14) 0.0786(16) 0.0531(13) -0.0110(11) 0.0121(11) -0.0271(12)
C23 0.0657(15) 0.0888(19) 0.0728(18) -0.0250(14) 0.0025(13) -0.0186(13)
C24 0.0892(18) 0.0684(16) 0.0545(15) -0.0144(12) -0.0146(13) 0.0031(14)
C25 0.123(2) 0.0748(17) 0.0420(13) -0.0041(12) 0.0267(14) -0.0041(16)
C26 0.0733(14) 0.0631(14) 0.0580(14) -0.0085(11) 0.0235(12) -0.0154(11)
O1 0.0414(7) 0.0449(7) 0.0400(7) 0.0013(5) 0.0051(5) 0.0066(6)

loop_
_atom_type_symbol
_atom_type_description
_atom_type_scat_dispersion_real
_atom_type_scat_dispersion_imag
_atom_type_scat_source
C C 0.0033 0.0016 'International Tables Vol C Tables 4.2.6.8 and 6.1.1.4'
H H 0.0000 0.0000 'International Tables Vol C Tables 4.2.6.8 and 6.1.1.4'
O O 0.0106 0.0060 'International Tables Vol C Tables 4.2.6.8 and 6.1.1.4'

loop_
_geom_angle_atom_site_label_1
_geom_angle_atom_site_label_2
_geom_angle_atom_site_label_3
_geom_angle
_geom_angle_site_symmetry_1
_geom_angle_site_symmetry_3
_geom_angle_publ_flag
C2 C1 C8 116.05(18) . . ?
C2 C1 H1 122.0 . . ?
C8 C1 H1 122.0 . . ?
C1 C2 C3 121.74(18) . . ?
C1 C2 H2 119.1 . . ?
C3 C2 H2 119.1 . . ?
C4 C3 C2 121.23(18) . . ?
C4 C3 H3 119.4 . . ?
C2 C3 H3 119.4 . . ?
C3 C4 C5 118.34(19) . . ?
C3 C4 H4 120.8 . . ?
C5 C4 H4 120.8 . . ?
C8 C5 C4 118.71(16) . . ?
C8 C5 C6 105.41(15) . . ?
C4 C5 C6 135.88(18) . . ?
C7 C6 C5 107.47(16) . . ?
C7 C6 H6 126.3 . . ?
C5 C6 H6 126.3 . . ?
C6 C7 O1 111.32(15) . . ?
C6 C7 C9 132.10(16) . . ?
O1 C7 C9 116.45(15) . . ?
O1 C8 C1 125.59(16) . . ?
O1 C8 C5 110.50(14) . . ?
C1 C8 C5 123.91(17) . . ?
C10 C9 C18 120.08(17) . . ?
C10 C9 C7 116.71(17) . . ?
C18 C9 C7 123.20(15) . . ?
C9 C10 C11 121.5(2) . . ?
C9 C10 H10 119.3 . . ?
C11 C10 H10 119.3 . . ?
C12 C11 C10 119.6(2) . . ?
C12 C11 H11 120.2 . . ?
C10 C11 H11 120.2 . . ?
C11 C12 C13 121.68(19) . . ?
C11 C12 H12 119.2 . . ?
C13 C12 H12 119.2 . . ?
C14 C13 C12 120.72(18) . . ?
C14 C13 C18 120.00(18) . . ?
C12 C13 C18 119.26(19) . . ?
C15 C14 C13 121.40(19) . . ?
C15 C14 H14 119.3 . . ?
C13 C14 H14 119.3 . . ?
C14 C15 C16 119.7(2) . . ?
C14 C15 H15 120.2 . . ?
C16 C15 H15 120.2 . . ?
C17 C16 C15 121.7(2) . . ?
C17 C16 H16 119.1 . . ?
C15 C16 H16 119.1 . . ?
C16 C17 C18 119.98(17) . . ?
C16 C17 C19 115.65(17) . . ?
C18 C17 C19 124.23(17) . . ?
C9 C18 C13 117.70(17) . . ?
C9 C18 C17 125.25(16) . . ?
C13 C18 C17 117.02(17) . . ?
C20 C19 C17 171.1(2) . . ?
C19 C20 C21 175.1(2) . . ?
C26 C21 C22 117.46(18) . . ?
C26 C21 C20 122.71(18) . . ?
C22 C21 C20 119.78(18) . . ?
C23 C22 C21 121.6(2) . . ?
C23 C22 H22 119.2 . . ?
C21 C22 H22 119.2 . . ?
C24 C23 C22 120.5(2) . . ?
C24 C23 H23 119.8 . . ?
C22 C23 H23 119.8 . . ?
C23 C24 C25 120.0(2) . . ?
C23 C24 H24 120.0 . . ?
C25 C24 H24 120.0 . . ?
C24 C25 C26 120.5(2) . . ?
C24 C25 H25 119.8 . . ?
C26 C25 H25 119.8 . . ?
C21 C26 C25 120.0(2) . . ?
C21 C26 H26 120.0 . . ?
C25 C26 H26 120.0 . . ?
C8 O1 C7 105.28(13) . . ?

loop_
_geom_bond_atom_site_label_1
_geom_bond_atom_site_label_2
_geom_bond_distance
_geom_bond_site_symmetry_2
_geom_bond_publ_flag
C1 C2 1.377(3) . ?
C1 C8 1.379(2) . ?
C1 H1 0.9300 . ?
C2 C3 1.389(3) . ?
C2 H2 0.9300 . ?
C3 C4 1.378(3) . ?
C3 H3 0.9300 . ?
C4 C5 1.393(3) . ?
C4 H4 0.9300 . ?
C5 C8 1.388(2) . ?
C5 C6 1.429(2) . ?
C6 C7 1.337(2) . ?
C6 H6 0.9300 . ?
C7 O1 1.390(2) . ?
C7 C9 1.468(2) . ?
C8 O1 1.378(2) . ?
C9 C10 1.376(3) . ?
C9 C18 1.427(3) . ?
C10 C11 1.401(3) . ?
C10 H10 0.9300 . ?
C11 C12 1.348(3) . ?
C11 H11 0.9300 . ?
C12 C13 1.416(3) . ?
C12 H12 0.9300 . ?
C13 C14 1.412(3) . ?
C13 C18 1.428(2) . ?
C14 C15 1.353(3) . ?
C14 H14 0.9300 . ?
C15 C16 1.397(3) . ?
C15 H15 0.9300 . ?
C16 C17 1.377(3) . ?
C16 H16 0.9300 . ?
C17 C18 1.440(2) . ?
C17 C19 1.453(2) . ?
C19 C20 1.176(2) . ?
C20 C21 1.444(3) . ?
C21 C26 1.378(3) . ?
C21 C22 1.385(3) . ?
C22 C23 1.364(3) . ?
C22 H22 0.9300 . ?
C23 C24 1.341(3) . ?
C23 H23 0.9300 . ?
C24 C25 1.357(3) . ?
C24 H24 0.9300 . ?
C25 C26 1.393(3) . ?
C25 H25 0.9300 . ?
C26 H26 0.9300 . ?

loop_
_geom_torsion_atom_site_label_1
_geom_torsion_atom_site_label_2
_geom_torsion_atom_site_label_3
_geom_torsion_atom_site_label_4
_geom_torsion
_geom_torsion_site_symmetry_1
_geom_torsion_site_symmetry_2
_geom_torsion_site_symmetry_3
_geom_torsion_site_symmetry_4
_geom_torsion_publ_flag
C8 C1 C2 C3 0.1(3) . . . . ?
C1 C2 C3 C4 -1.0(3) . . . . ?
C2 C3 C4 C5 0.7(3) . . . . ?
C3 C4 C5 C8 0.4(3) . . . . ?
C3 C4 C5 C6 179.6(2) . . . . ?
C8 C5 C6 C7 1.2(2) . . . . ?
C4 C5 C6 C7 -178.0(2) . . . . ?
C5 C6 C7 O1 -1.8(2) . . . . ?
C5 C6 C7 C9 -177.31(18) . . . . ?
C2 C1 C8 O1 -179.48(16) . . . . ?
C2 C1 C8 C5 1.1(3) . . . . ?
C4 C5 C8 O1 179.13(15) . . . . ?
C6 C5 C8 O1 -0.25(19) . . . . ?
C4 C5 C8 C1 -1.4(3) . . . . ?
C6 C5 C8 C1 179.24(17) . . . . ?
C6 C7 C9 C10 57.4(3) . . . . ?
O1 C7 C9 C10 -117.93(18) . . . . ?
C6 C7 C9 C18 -123.9(2) . . . . ?
O1 C7 C9 C18 60.8(2) . . . . ?
C18 C9 C10 C11 -2.4(3) . . . . ?
C7 C9 C10 C11 176.32(18) . . . . ?
C9 C10 C11 C12 -1.8(3) . . . . ?
C10 C11 C12 C13 3.0(3) . . . . ?
C11 C12 C13 C14 178.6(2) . . . . ?
C11 C12 C13 C18 -0.1(3) . . . . ?
C12 C13 C14 C15 -177.6(2) . . . . ?
C18 C13 C14 C15 1.0(3) . . . . ?
C13 C14 C15 C16 2.0(3) . . . . ?
C14 C15 C16 C17 -1.4(3) . . . . ?
C15 C16 C17 C18 -2.2(3) . . . . ?
C15 C16 C17 C19 173.59(18) . . . . ?
C10 C9 C18 C13 5.2(3) . . . . ?
C7 C9 C18 C13 -173.49(16) . . . . ?
C10 C9 C18 C17 -172.78(17) . . . . ?
C7 C9 C18 C17 8.5(3) . . . . ?
C14 C13 C18 C9 177.38(17) . . . . ?
C12 C13 C18 C9 -3.9(3) . . . . ?
C14 C13 C18 C17 -4.5(3) . . . . ?
C12 C13 C18 C17 174.19(16) . . . . ?
C16 C17 C18 C9 -176.96(18) . . . . ?
C19 C17 C18 C9 7.6(3) . . . . ?
C16 C17 C18 C13 5.1(3) . . . . ?
C19 C17 C18 C13 -170.38(16) . . . . ?
C26 C21 C22 C23 0.3(3) . . . . ?
C20 C21 C22 C23 177.9(2) . . . . ?
C21 C22 C23 C24 -0.7(4) . . . . ?
C22 C23 C24 C25 0.3(4) . . . . ?
C23 C24 C25 C26 0.4(4) . . . . ?
C22 C21 C26 C25 0.4(3) . . . . ?
C20 C21 C26 C25 -177.1(2) . . . . ?
C24 C25 C26 C21 -0.8(4) . . . . ?
C1 C8 O1 C7 179.73(17) . . . . ?
C5 C8 O1 C7 -0.79(18) . . . . ?
C6 C7 O1 C8 1.62(19) . . . . ?
C9 C7 O1 C8 177.90(14) . . . . ?
